data_4001867
loop_
_publ_author_name
'Fulfer, Bradford W.'
'McAlpin, Jacob D.'
'Engelkemier, Joshua'
'McCandless, Gregory T.'
'Prestigiacomo, Joseph'
'Stadler, Shane'
'Fredrickson, Daniel C.'
'Chan, Julia Y.'

_publ_section_title
;
 Filling in the Holes: Structural and Magnetic Properties of the Chemical
 Pressure Stabilized LnMnxGa3(Ln = Ho--Tm;x&lt; 0.15)
;
_journal_issue 2
_journal_name_full 'Chemistry of Materials'
_journal_page_first 1170
_journal_paper_doi 10.1021/cm4035424
_journal_volume 26
_journal_year 2014
_chemical_formula_sum 'Er Ga3'
_chemical_formula_weight 376.42
_chemical_name_systematic
;
 ?
;
_space_group_IT_number 221
_symmetry_space_group_name_Hall '-P 4 2 3'
_symmetry_space_group_name_H-M 'P m -3 m'
_atom_sites_solution_primary direct
_atom_sites_solution_secondary difmap
_audit_creation_method SHELXL-97
_cell_angle_alpha 90.00
_cell_angle_beta 90.00
_cell_angle_gamma 90.00
_cell_formula_units_Z 1
_cell_length_a 4.2149(10)
_cell_length_b 4.2149(10)
_cell_length_c 4.2149(10)
_cell_measurement_temperature 293(2)
_cell_volume 74.88(3)
_computing_structure_refinement 'SHELXL-97 (Sheldrick, 2008)'
_diffrn_ambient_temperature 293(2)
_diffrn_measured_fraction_theta_full 1.000
_diffrn_measured_fraction_theta_max 1.000
_diffrn_radiation_monochromator graphite
_diffrn_radiation_source 'fine-focus sealed tube'
_diffrn_radiation_type MoK\a
_diffrn_radiation_wavelength 0.71073
_diffrn_reflns_av_R_equivalents 0.0086
_diffrn_reflns_av_sigmaI/netI 0.0103
_diffrn_reflns_limit_h_max 6
_diffrn_reflns_limit_h_min -6
_diffrn_reflns_limit_k_max 4
_diffrn_reflns_limit_k_min -4
_diffrn_reflns_limit_l_max 4
_diffrn_reflns_limit_l_min -4
_diffrn_reflns_number 108
_diffrn_reflns_theta_full 33.56
_diffrn_reflns_theta_max 33.56
_diffrn_reflns_theta_min 4.84
_exptl_absorpt_coefficient_mu 54.087
_exptl_absorpt_correction_T_max 0.1729
_exptl_absorpt_correction_T_min 0.0744
_exptl_absorpt_correction_type multi-scan
_exptl_crystal_density_diffrn 8.348
_exptl_crystal_density_method 'not measured'
_exptl_crystal_F_000 161
_exptl_crystal_size_max 0.10
_exptl_crystal_size_mid 0.05
_exptl_crystal_size_min 0.05
_refine_diff_density_max 0.798
_refine_diff_density_min -0.796
_refine_diff_density_rms 0.236
_refine_ls_extinction_coef 0.039(5)
_refine_ls_extinction_expression Fc^*^=kFc[1+0.001xFc^2^\l^3^/sin(2\q)]^-1/4^
_refine_ls_extinction_method SHELXL
_refine_ls_goodness_of_fit_ref 1.412
_refine_ls_matrix_type full
_refine_ls_number_parameters 5
_refine_ls_number_reflns 50
_refine_ls_number_restraints 0
_refine_ls_restrained_S_all 1.412
_refine_ls_R_factor_all 0.0134
_refine_ls_R_factor_gt 0.0134
_refine_ls_shift/su_max 0.000
_refine_ls_shift/su_mean 0.000
_refine_ls_structure_factor_coef Fsqd
_refine_ls_weighting_details 'calc w=1/[\s^2^(Fo^2^)+(0.0190P)^2^+0.1417P] where P=(Fo^2^+2Fc^2^)/3'
_refine_ls_weighting_scheme calc
_refine_ls_wR_factor_gt 0.0360
_refine_ls_wR_factor_ref 0.0360
_reflns_number_gt 50
_reflns_number_total 50
_reflns_threshold_expression >2\s(I)
_cod_data_source_file cm4035424_si_001.cif
_cod_data_source_block shelxl
_cod_database_code 4001867

loop_
_symmetry_equiv_pos_as_xyz
'x, y, z'
'x, z, y'
'y, -z, x'
'y, x, -z'
'x, -z, y'
'-z, y, x'
'z, x, -y'
'y, z, -x'
'z, y, -x'
'-z, x, -y'
'x, z, -y'
'y, -z, -x'
'x, -z, -y'
'-z, y, -x'
'x, -y, z'
'y, -x, z'
'x, -y, -z'
'y, -x, -z'
'-y, -z, -x'
'-x, -y, z'
'-y, -x, -z'
'-z, -x, -y'
'-z, -y, -x'
'z, -x, -y'
'-x, -y, -z'
'-x, -z, -y'
'-y, z, -x'
'-y, -x, z'
'-x, z, -y'
'z, -y, -x'
'-z, -x, y'
'-y, -z, x'
'-z, -y, x'
'z, -x, y'
'-x, -z, y'
'-y, z, x'
'-x, z, y'
'z, -y, x'
'-x, y, -z'
'-y, x, -z'
'-x, y, z'
'-y, x, z'
'y, z, x'
'x, y, -z'
'y, x, z'
'z, x, y'
'z, y, x'
'-z, x, y'

loop_
_atom_site_label
_atom_site_type_symbol
_atom_site_fract_x
_atom_site_fract_y
_atom_site_fract_z
_atom_site_U_iso_or_equiv
_atom_site_adp_type
_atom_site_occupancy
_atom_site_symmetry_multiplicity
_atom_site_calc_flag
_atom_site_refinement_flags
Er1 Er 0.0000 0.0000 0.0000 0.0054(2) Uani 1 48 d S
Ga2 Ga 0.0000 0.5000 0.5000 0.0097(3) Uani 1 16 d S

loop_
_atom_site_aniso_label
_atom_site_aniso_U_11
_atom_site_aniso_U_22
_atom_site_aniso_U_33
_atom_site_aniso_U_23
_atom_site_aniso_U_13
_atom_site_aniso_U_12
Er1 0.0054(2) 0.0054(2) 0.0054(2) 0.000 0.000 0.000
Ga2 0.0155(5) 0.0067(3) 0.0067(3) 0.000 0.000 0.000

loop_
_atom_type_symbol
_atom_type_description
_atom_type_scat_dispersion_real
_atom_type_scat_dispersion_imag
_atom_type_scat_source
Er Er -0.2586 4.9576 'International Tables Vol C Tables 4.2.6.8 and 6.1.1.4'
Ga Ga 0.2307 1.6083 'International Tables Vol C Tables 4.2.6.8 and 6.1.1.4'

loop_
_geom_angle_atom_site_label_1
_geom_angle_atom_site_label_2
_geom_angle_atom_site_label_3
_geom_angle
_geom_angle_site_symmetry_1
_geom_angle_site_symmetry_3
Ga2 Er1 Ga2 60.0 4_556 .
Ga2 Er1 Ga2 120.0 4_556 1_544
Ga2 Er1 Ga2 180.0 . 1_544
Ga2 Er1 Ga2 180.0 4_556 4_455
Ga2 Er1 Ga2 120.0 . 4_455
Ga2 Er1 Ga2 60.0 1_544 4_455
Ga2 Er1 Ga2 60.0 4_556 3_565
Ga2 Er1 Ga2 60.0 . 3_565
Ga2 Er1 Ga2 120.0 1_544 3_565
Ga2 Er1 Ga2 120.0 4_455 3_565
Ga2 Er1 Ga2 120.0 4_556 3_455
Ga2 Er1 Ga2 120.0 . 3_455
Ga2 Er1 Ga2 60.0 1_544 3_455
Ga2 Er1 Ga2 60.0 4_455 3_455
Ga2 Er1 Ga2 180.0 3_565 3_455
Ga2 Er1 Ga2 120.0 4_556 1_554
Ga2 Er1 Ga2 90.0 . 1_554
Ga2 Er1 Ga2 90.0 1_544 1_554
Ga2 Er1 Ga2 60.0 4_455 1_554
Ga2 Er1 Ga2 60.0 3_565 1_554
Ga2 Er1 Ga2 120.0 3_455 1_554
Ga2 Er1 Ga2 120.0 4_556 3_465
Ga2 Er1 Ga2 60.0 . 3_465
Ga2 Er1 Ga2 120.0 1_544 3_465
Ga2 Er1 Ga2 60.0 4_455 3_465
Ga2 Er1 Ga2 90.0 3_565 3_465
Ga2 Er1 Ga2 90.0 3_455 3_465
Ga2 Er1 Ga2 60.0 1_554 3_465
Ga2 Er1 Ga2 60.0 4_556 3
Ga2 Er1 Ga2 120.0 . 3
Ga2 Er1 Ga2 60.0 1_544 3
Ga2 Er1 Ga2 120.0 4_455 3
Ga2 Er1 Ga2 90.0 3_565 3
Ga2 Er1 Ga2 90.0 3_455 3
Ga2 Er1 Ga2 120.0 1_554 3
Ga2 Er1 Ga2 180.0 3_465 3
Ga2 Er1 Ga2 60.0 4_556 1_545
Ga2 Er1 Ga2 90.0 . 1_545
Ga2 Er1 Ga2 90.0 1_544 1_545
Ga2 Er1 Ga2 120.0 4_455 1_545
Ga2 Er1 Ga2 120.0 3_565 1_545
Ga2 Er1 Ga2 60.0 3_455 1_545
Ga2 Er1 Ga2 180.0 1_554 1_545
Ga2 Er1 Ga2 120.0 3_465 1_545
Ga2 Er1 Ga2 60.0 3 1_545
Ga2 Er1 Ga2 90.0 4_556 4
Ga2 Er1 Ga2 120.0 . 4
Ga2 Er1 Ga2 60.0 1_544 4
Ga2 Er1 Ga2 90.0 4_455 4
Ga2 Er1 Ga2 60.0 3_565 4
Ga2 Er1 Ga2 120.0 3_455 4
Ga2 Er1 Ga2 60.0 1_554 4
Ga2 Er1 Ga2 120.0 3_465 4
Ga2 Er1 Ga2 60.0 3 4
Ga2 Er1 Ga2 120.0 1_545 4
Ga2 Er1 Ga2 90.0 4_556 4_456
Ga2 Er1 Ga2 60.0 . 4_456
Ga2 Er1 Ga2 120.0 1_544 4_456
Ga2 Er1 Ga2 90.0 4_455 4_456
Ga2 Er1 Ga2 120.0 3_565 4_456
Ga2 Er1 Ga2 60.0 3_455 4_456
Ga2 Er1 Ga2 120.0 1_554 4_456
Ga2 Er1 Ga2 60.0 3_465 4_456
Ga2 Er1 Ga2 120.0 3 4_456
Ga2 Er1 Ga2 60.0 1_545 4_456
Ga2 Er1 Ga2 180.0 4 4_456
Ga2 Ga2 Er1 120.0 4_566 .
Ga2 Ga2 Ga2 180.0 4_566 4_456
Er1 Ga2 Ga2 60.0 . 4_456
Ga2 Ga2 Ga2 60.0 4_566 3_566
Er1 Ga2 Ga2 120.0 . 3_566
Ga2 Ga2 Ga2 120.0 4_456 3_566
Ga2 Ga2 Er1 60.0 4_566 1_566
Er1 Ga2 Er1 180.0 . 1_566
Ga2 Ga2 Er1 120.0 4_456 1_566
Ga2 Ga2 Er1 60.0 3_566 1_566
Ga2 Ga2 Ga2 120.0 4_566 3_465
Er1 Ga2 Ga2 60.0 . 3_465
Ga2 Ga2 Ga2 60.0 4_456 3_465
Ga2 Ga2 Ga2 180.0 3_566 3_465
Er1 Ga2 Ga2 120.0 1_566 3_465
Ga2 Ga2 Er1 60.0 4_566 1_565
Er1 Ga2 Er1 90.0 . 1_565
Ga2 Ga2 Er1 120.0 4_456 1_565
Ga2 Ga2 Er1 120.0 3_566 1_565
Er1 Ga2 Er1 90.0 1_566 1_565
Ga2 Ga2 Er1 60.0 3_465 1_565
Ga2 Ga2 Ga2 120.0 4_566 3_466
Er1 Ga2 Ga2 120.0 . 3_466
Ga2 Ga2 Ga2 60.0 4_456 3_466
Ga2 Ga2 Ga2 90.0 3_566 3_466
Er1 Ga2 Ga2 60.0 1_566 3_466
Ga2 Ga2 Ga2 90.0 3_465 3_466
Er1 Ga2 Ga2 120.0 1_565 3_466
Ga2 Ga2 Ga2 60.0 4_566 3_565
Er1 Ga2 Ga2 60.0 . 3_565
Ga2 Ga2 Ga2 120.0 4_456 3_565
Ga2 Ga2 Ga2 90.0 3_566 3_565
Er1 Ga2 Ga2 120.0 1_566 3_565
Ga2 Ga2 Ga2 90.0 3_465 3_565
Er1 Ga2 Ga2 60.0 1_565 3_565
Ga2 Ga2 Ga2 180.0 3_466 3_565
Ga2 Ga2 Er1 120.0 4_566 1_556
Er1 Ga2 Er1 90.0 . 1_556
Ga2 Ga2 Er1 60.0 4_456 1_556
Ga2 Ga2 Er1 60.0 3_566 1_556
Er1 Ga2 Er1 90.0 1_566 1_556
Ga2 Ga2 Er1 120.0 3_465 1_556
Er1 Ga2 Er1 180.0 1_565 1_556
Ga2 Ga2 Er1 60.0 3_466 1_556
Ga2 Ga2 Er1 120.0 3_565 1_556
Ga2 Ga2 Ga2 90.0 4_566 4_556
Er1 Ga2 Ga2 60.0 . 4_556
Ga2 Ga2 Ga2 90.0 4_456 4_556
Ga2 Ga2 Ga2 60.0 3_566 4_556
Er1 Ga2 Ga2 120.0 1_566 4_556
Ga2 Ga2 Ga2 120.0 3_465 4_556
Er1 Ga2 Ga2 120.0 1_565 4_556
Ga2 Ga2 Ga2 120.0 3_466 4_556
Ga2 Ga2 Ga2 60.0 3_565 4_556
Er1 Ga2 Ga2 60.0 1_556 4_556
Ga2 Ga2 Ga2 90.0 4_566 4_466
Er1 Ga2 Ga2 120.0 . 4_466
Ga2 Ga2 Ga2 90.0 4_456 4_466
Ga2 Ga2 Ga2 120.0 3_566 4_466
Er1 Ga2 Ga2 60.0 1_566 4_466
Ga2 Ga2 Ga2 60.0 3_465 4_466
Er1 Ga2 Ga2 60.0 1_565 4_466
Ga2 Ga2 Ga2 60.0 3_466 4_466
Ga2 Ga2 Ga2 120.0 3_565 4_466
Er1 Ga2 Ga2 120.0 1_556 4_466
Ga2 Ga2 Ga2 180.0 4_556 4_466

loop_
_geom_bond_atom_site_label_1
_geom_bond_atom_site_label_2
_geom_bond_distance
_geom_bond_site_symmetry_2
Er1 Ga2 2.9804(7) 4_556
Er1 Ga2 2.9804(7) .
Er1 Ga2 2.9804(7) 1_544
Er1 Ga2 2.9804(7) 4_455
Er1 Ga2 2.9804(7) 3_565
Er1 Ga2 2.9804(7) 3_455
Er1 Ga2 2.9804(7) 1_554
Er1 Ga2 2.9804(7) 3_465
Er1 Ga2 2.9804(7) 3
Er1 Ga2 2.9804(7) 1_545
Er1 Ga2 2.9804(7) 4
Er1 Ga2 2.9804(7) 4_456
Ga2 Ga2 2.9804(7) 4_566
Ga2 Ga2 2.9804(7) 4_456
Ga2 Ga2 2.9804(7) 3_566
Ga2 Er1 2.9804(7) 1_566
Ga2 Ga2 2.9804(7) 3_465
Ga2 Er1 2.9804(7) 1_565
Ga2 Ga2 2.9804(7) 3_466
Ga2 Ga2 2.9804(7) 3_565
Ga2 Er1 2.9804(7) 1_556
Ga2 Ga2 2.9804(7) 4_556
Ga2 Ga2 2.9804(7) 4_466
